data_7205561
loop_
_publ_author_name
'Jipa, Ilona'
'Danova, Katya'
'Popovska, Nadejda'
'Siddiqi, M. Aslam'
'Siddiqui, Rehan A.'
'Atakan, Burak'
'Cremer, Till'
'Maier, Florian'
'Marbach, Hubertus'
'Steinr\"uck, Hans-Peter'
'Heinemann, Frank W.'
'Zenneck, Ulrich'

_publ_section_title
;
 Methylated [(arene)(1,3-cyclohexadiene)Ru(0)] complexes as low-melting
 MOCVD precursor complexes with a controlled follow-up chemistry of the
 ligands
;
_journal_issue 9
_journal_name_full 'Journal of Materials Chemistry'
_journal_page_first 3014
_journal_paper_doi 10.1039/c0jm02652b
_journal_volume 21
_journal_year 2011
_chemical_absolute_configuration ad
_chemical_formula_moiety 'C12 H14 Ru'
_chemical_formula_sum 'C12 H14 Ru'
_chemical_formula_weight 259.30
_chemical_name_systematic
;
?
;
_space_group_IT_number 19
_symmetry_cell_setting orthorhombic
_symmetry_space_group_name_Hall 'P 2ac 2ab'
_symmetry_space_group_name_H-M 'P 21 21 21'
_atom_sites_solution_hydrogens geom
_atom_sites_solution_primary direct
_atom_sites_solution_secondary difmap
_audit_creation_method SHELXL-97
_cell_angle_alpha 90.00
_cell_angle_beta 90.00
_cell_angle_gamma 90.00
_cell_formula_units_Z 4
_cell_length_a 5.9529(1)
_cell_length_b 7.9576(5)
_cell_length_c 19.791(1)
_cell_measurement_reflns_used 245
_cell_measurement_temperature 100(2)
_cell_measurement_theta_max 20.00
_cell_measurement_theta_min 6.00
_cell_volume 937.52(8)
_computing_cell_refinement 'EVALCCD (Duisenberg, 2003)'
_computing_data_collection 'COLLECT (Bruker-Nonius, 2002)'
_computing_data_reduction 'EVALCCD (Duisenberg, 2003)'
_computing_molecular_graphics 'SHELXTL 6.12 (Bruker AXS, 2002)'
_computing_publication_material 'SHELXTL 6.12 (Bruker AXS, 2002)'
_computing_structure_refinement 'SHELXTL 6.12 (Bruker AXS, 2002)'
_computing_structure_solution 'SHELXTL 6.12 (Bruker AXS, 2002)'
_diffrn_ambient_temperature 100(2)
_diffrn_detector_area_resol_mean 9
_diffrn_measured_fraction_theta_full 0.994
_diffrn_measured_fraction_theta_max 0.994
_diffrn_measurement_device_type 'Bruker-Nonius KappaCCD'
_diffrn_measurement_method
;
\w-rotations with 1.60 \% and 96 sec per frame
;
_diffrn_radiation_monochromator graphite
_diffrn_radiation_source 'fine-focus sealed tube'
_diffrn_radiation_type MoK\a
_diffrn_radiation_wavelength 0.71073
_diffrn_reflns_av_R_equivalents 0.0151
_diffrn_reflns_av_sigmaI/netI 0.0113
_diffrn_reflns_limit_h_max 8
_diffrn_reflns_limit_h_min -7
_diffrn_reflns_limit_k_max 10
_diffrn_reflns_limit_k_min -10
_diffrn_reflns_limit_l_max 25
_diffrn_reflns_limit_l_min -26
_diffrn_reflns_number 11220
_diffrn_reflns_theta_full 28.68
_diffrn_reflns_theta_max 28.68
_diffrn_reflns_theta_min 3.57
_exptl_absorpt_coefficient_mu 1.616
_exptl_absorpt_correction_T_max 0.890
_exptl_absorpt_correction_T_min 0.766
_exptl_absorpt_correction_type multi-scan
_exptl_absorpt_process_details 'SADABS, Bruker-AXS, 2002'
_exptl_crystal_colour yellow
_exptl_crystal_density_diffrn 1.837
_exptl_crystal_density_method 'not measured'
_exptl_crystal_description needle
_exptl_crystal_F_000 520
_exptl_crystal_size_max 0.25
_exptl_crystal_size_mid 0.11
_exptl_crystal_size_min 0.07
_refine_diff_density_max 0.267
_refine_diff_density_min -0.266
_refine_diff_density_rms 0.049
_refine_ls_abs_structure_details
;
Flack H D (1983), Acta Cryst. A39, 876-881
986 Friedel pairs used in the refinement of Flack parameter
;
_refine_ls_abs_structure_Flack 0.33(2)
_refine_ls_extinction_method none
_refine_ls_goodness_of_fit_ref 1.093
_refine_ls_hydrogen_treatment constr
_refine_ls_matrix_type full
_refine_ls_number_parameters 119
_refine_ls_number_reflns 2401
_refine_ls_number_restraints 0
_refine_ls_restrained_S_all 1.093
_refine_ls_R_factor_all 0.0118
_refine_ls_R_factor_gt 0.0114
_refine_ls_shift/su_max 0.002
_refine_ls_shift/su_mean 0.000
_refine_ls_structure_factor_coef Fsqd
_refine_ls_weighting_details 'calc w=1/[\s^2^(Fo^2^)+(0.0080P)^2^+0.4558P] where P=(Fo^2^+2Fc^2^)/3'
_refine_ls_weighting_scheme calc
_refine_ls_wR_factor_gt 0.0265
_refine_ls_wR_factor_ref 0.0266
_reflns_number_gt 2366
_reflns_number_total 2401
_reflns_threshold_expression >2sigma(I)
_cod_data_source_file C0JM02652B.TXT
_cod_data_source_block ij0602
_cod_original_sg_symbol_Hall P2ac2ab
_cod_original_sg_symbol_H-M P2(1)2(1)2(1)
_cod_database_code 7205561

loop_
_symmetry_equiv_pos_as_xyz
'x, y, z'
'-x+1/2, -y, z+1/2'
'-x, y+1/2, -z+1/2'
'x+1/2, -y+1/2, -z'

loop_
_atom_site_label
_atom_site_type_symbol
_atom_site_fract_x
_atom_site_fract_y
_atom_site_fract_z
_atom_site_U_iso_or_equiv
_atom_site_adp_type
_atom_site_occupancy
_atom_site_symmetry_multiplicity
_atom_site_calc_flag
_atom_site_refinement_flags
_atom_site_disorder_assembly
_atom_site_disorder_group
Ru1 Ru 0.256847(19) 0.632129(11) 0.133080(4) 0.00743(3) Uani 1 1 d . . .
C1 C -0.0508(2) 0.77881(19) 0.15687(8) 0.0129(3) Uani 1 1 d . . .
H1A H -0.1907 0.7623 0.1297 0.016 Uiso 1 1 calc R . .
C2 C -0.0028(3) 0.67132(19) 0.21214(7) 0.0138(3) Uani 1 1 d . . .
H2A H -0.1090 0.5779 0.2232 0.017 Uiso 1 1 calc R . .
C3 C 0.2108(3) 0.67611(18) 0.24375(7) 0.0149(3) Uani 1 1 d . . .
H3A H 0.2524 0.5851 0.2763 0.018 Uiso 1 1 calc R . .
C4 C 0.3801(3) 0.7863(2) 0.21979(8) 0.0149(3) Uani 1 1 d . . .
H4A H 0.5383 0.7736 0.2360 0.018 Uiso 1 1 calc R . .
C5 C 0.3308(2) 0.89751(19) 0.16557(8) 0.0137(3) Uani 1 1 d . . .
H5A H 0.4559 0.9606 0.1433 0.016 Uiso 1 1 calc R . .
C6 C 0.1192(2) 0.89037(18) 0.13390(8) 0.0139(3) Uani 1 1 d . . .
H6A H 0.0974 0.9502 0.0899 0.017 Uiso 1 1 calc R . .
C7 C 0.4539(3) 0.41378(19) 0.11110(7) 0.0143(3) Uani 1 1 d . . .
H7A H 0.5727 0.3697 0.1421 0.017 Uiso 1 1 calc R . .
C8 C 0.2217(3) 0.36494(18) 0.11552(6) 0.0143(3) Uani 1 1 d . . .
H8A H 0.1801 0.2960 0.1559 0.017 Uiso 1 1 calc R . .
C9 C 0.0912(3) 0.32814(19) 0.05141(8) 0.0170(3) Uani 1 1 d . . .
H9A H -0.0711 0.3212 0.0620 0.020 Uiso 1 1 calc R . .
H9B H 0.1391 0.2184 0.0328 0.020 Uiso 1 1 calc R . .
C10 C 0.1308(3) 0.4659(2) -0.00120(8) 0.0152(3) Uani 1 1 d . . .
H10A H 0.1878 0.4151 -0.0435 0.018 Uiso 1 1 calc R . .
H10B H -0.0128 0.5233 -0.0114 0.018 Uiso 1 1 calc R . .
C11 C 0.2997(2) 0.59243(17) 0.02528(7) 0.0134(3) Uani 1 1 d . . .
H11A H 0.3182 0.6965 -0.0025 0.016 Uiso 1 1 calc R . .
C12 C 0.4956(3) 0.53818(19) 0.06128(8) 0.0139(3) Uani 1 1 d . . .
H12A H 0.6467 0.5904 0.0545 0.017 Uiso 1 1 calc R . .

loop_
_atom_site_aniso_label
_atom_site_aniso_U_11
_atom_site_aniso_U_22
_atom_site_aniso_U_33
_atom_site_aniso_U_23
_atom_site_aniso_U_13
_atom_site_aniso_U_12
Ru1 0.00750(4) 0.00805(4) 0.00674(4) -0.00061(3) 0.00100(5) -0.00006(5)
C1 0.0092(6) 0.0171(7) 0.0125(7) -0.0068(6) -0.0008(5) 0.0028(5)
C2 0.0131(7) 0.0147(7) 0.0136(7) -0.0040(5) 0.0057(5) -0.0021(5)
C3 0.0182(8) 0.0183(6) 0.0082(5) -0.0014(5) 0.0023(5) 0.0037(6)
C4 0.0119(7) 0.0207(8) 0.0122(7) -0.0069(6) -0.0016(5) 0.0017(6)
C5 0.0151(6) 0.0120(7) 0.0141(6) -0.0055(6) 0.0050(5) -0.0035(5)
C6 0.0193(6) 0.0102(6) 0.0121(6) -0.0021(7) 0.0000(6) 0.0038(5)
C7 0.0162(7) 0.0152(7) 0.0116(6) -0.0032(5) -0.0008(5) 0.0075(5)
C8 0.0226(7) 0.0082(5) 0.0119(5) 0.0008(4) 0.0051(6) -0.0012(7)
C9 0.0148(7) 0.0146(7) 0.0215(8) -0.0069(6) 0.0027(6) -0.0048(5)
C10 0.0155(7) 0.0172(7) 0.0128(6) -0.0053(5) -0.0040(5) 0.0063(6)
C11 0.0221(8) 0.0105(6) 0.0077(5) -0.0001(5) 0.0023(5) 0.0014(5)
C12 0.0125(7) 0.0162(7) 0.0132(7) -0.0067(5) 0.0042(5) -0.0019(6)

loop_
_atom_type_symbol
_atom_type_description
_atom_type_scat_dispersion_real
_atom_type_scat_dispersion_imag
_atom_type_scat_source
C C 0.0033 0.0016 'International Tables Vol C Tables 4.2.6.8 and 6.1.1.4'
H H 0.0000 0.0000 'International Tables Vol C Tables 4.2.6.8 and 6.1.1.4'
Ru Ru -1.2594 0.8363 'International Tables Vol C Tables 4.2.6.8 and 6.1.1.4'

loop_
_geom_angle_atom_site_label_1
_geom_angle_atom_site_label_2
_geom_angle_atom_site_label_3
_geom_angle
_geom_angle_site_symmetry_1
_geom_angle_site_symmetry_3
_geom_angle_publ_flag
C7 Ru1 C12 38.68(6) . . ?
C7 Ru1 C8 39.02(6) . . ?
C12 Ru1 C8 67.36(6) . . ?
C7 Ru1 C11 67.55(5) . . ?
C12 Ru1 C11 38.78(6) . . ?
C8 Ru1 C11 73.18(5) . . ?
C7 Ru1 C6 163.38(6) . . ?
C12 Ru1 C6 125.04(6) . . ?
C8 Ru1 C6 151.37(6) . . ?
C11 Ru1 C6 100.71(6) . . ?
C7 Ru1 C2 129.66(6) . . ?
C12 Ru1 C2 167.66(6) . . ?
C8 Ru1 C2 100.59(5) . . ?
C11 Ru1 C2 142.56(6) . . ?
C6 Ru1 C2 66.84(5) . . ?
C7 Ru1 C1 157.04(6) . . ?
C12 Ru1 C1 150.43(6) . . ?
C8 Ru1 C1 118.06(6) . . ?
C11 Ru1 C1 112.41(6) . . ?
C6 Ru1 C1 37.37(5) . . ?
C2 Ru1 C1 37.21(6) . . ?
C7 Ru1 C4 114.96(6) . . ?
C12 Ru1 C4 118.88(6) . . ?
C8 Ru1 C4 134.01(6) . . ?
C11 Ru1 C4 142.76(6) . . ?
C6 Ru1 C4 66.78(6) . . ?
C2 Ru1 C4 67.06(5) . . ?
C1 Ru1 C4 79.59(5) . . ?
C7 Ru1 C3 113.17(5) . . ?
C12 Ru1 C3 141.76(6) . . ?
C8 Ru1 C3 107.42(5) . . ?
C11 Ru1 C3 179.28(5) . . ?
C6 Ru1 C3 78.57(6) . . ?
C2 Ru1 C3 37.09(5) . . ?
C1 Ru1 C3 66.98(5) . . ?
C4 Ru1 C3 37.00(5) . . ?
C7 Ru1 C5 135.42(6) . . ?
C12 Ru1 C5 112.75(6) . . ?
C8 Ru1 C5 170.51(6) . . ?
C11 Ru1 C5 113.21(5) . . ?
C6 Ru1 C5 36.77(5) . . ?
C2 Ru1 C5 78.65(5) . . ?
C1 Ru1 C5 66.92(5) . . ?
C4 Ru1 C5 36.96(6) . . ?
C3 Ru1 C5 66.25(5) . . ?
C2 C1 C6 118.71(13) . . ?
C2 C1 Ru1 71.36(8) . . ?
C6 C1 Ru1 70.94(8) . . ?
C2 C1 H1A 120.2 . . ?
C6 C1 H1A 120.2 . . ?
Ru1 C1 H1A 120.2 . . ?
C3 C2 C1 120.34(13) . . ?
C3 C2 Ru1 71.98(8) . . ?
C1 C2 Ru1 71.43(8) . . ?
C3 C2 H2A 119.4 . . ?
C1 C2 H2A 119.4 . . ?
Ru1 C2 H2A 119.4 . . ?
C2 C3 C4 120.45(13) . . ?
C2 C3 Ru1 70.93(8) . . ?
C4 C3 Ru1 71.45(8) . . ?
C2 C3 H3A 119.1 . . ?
C4 C3 H3A 119.1 . . ?
Ru1 C3 H3A 119.1 . . ?
C3 C4 C5 119.39(13) . . ?
C3 C4 Ru1 71.55(8) . . ?
C5 C4 Ru1 72.18(8) . . ?
C3 C4 H4A 120.0 . . ?
C5 C4 H4A 120.0 . . ?
Ru1 C4 H4A 120.0 . . ?
C6 C5 C4 119.71(13) . . ?
C6 C5 Ru1 70.13(8) . . ?
C4 C5 Ru1 70.86(8) . . ?
C6 C5 H5A 119.4 . . ?
C4 C5 H5A 119.4 . . ?
Ru1 C5 H5A 119.4 . . ?
C5 C6 C1 121.32(13) . . ?
C5 C6 Ru1 73.10(9) . . ?
C1 C6 Ru1 71.69(8) . . ?
C5 C6 H6A 118.9 . . ?
C1 C6 H6A 118.9 . . ?
Ru1 C6 H6A 118.9 . . ?
C12 C7 C8 113.50(13) . . ?
C12 C7 Ru1 70.78(8) . . ?
C8 C7 Ru1 71.37(8) . . ?
C12 C7 H7A 123.2 . . ?
C8 C7 H7A 123.2 . . ?
Ru1 C7 H7A 123.2 . . ?
C7 C8 C9 119.59(12) . . ?
C7 C8 Ru1 69.61(8) . . ?
C9 C8 Ru1 111.94(10) . . ?
C7 C8 H8A 115.8 . . ?
C9 C8 H8A 115.8 . . ?
Ru1 C8 H8A 115.8 . . ?
C8 C9 C10 110.61(12) . . ?
C8 C9 H9A 109.5 . . ?
C10 C9 H9A 109.5 . . ?
C8 C9 H9B 109.5 . . ?
C10 C9 H9B 109.5 . . ?
H9A C9 H9B 108.1 . . ?
C11 C10 C9 110.05(12) . . ?
C11 C10 H10A 109.7 . . ?
C9 C10 H10A 109.7 . . ?
C11 C10 H10B 109.7 . . ?
C9 C10 H10B 109.7 . . ?
H10A C10 H10B 108.2 . . ?
C12 C11 C10 120.74(13) . . ?
C12 C11 Ru1 69.57(8) . . ?
C10 C11 Ru1 111.00(10) . . ?
C12 C11 H11A 115.7 . . ?
C10 C11 H11A 115.7 . . ?
Ru1 C11 H11A 115.7 . . ?
C7 C12 C11 114.40(13) . . ?
C7 C12 Ru1 70.54(8) . . ?
C11 C12 Ru1 71.64(8) . . ?
C7 C12 H12A 122.7 . . ?
C11 C12 H12A 122.7 . . ?
Ru1 C12 H12A 122.7 . . ?

loop_
_geom_bond_atom_site_label_1
_geom_bond_atom_site_label_2
_geom_bond_distance
_geom_bond_site_symmetry_2
_geom_bond_publ_flag
Ru1 C7 2.1410(14) . ?
Ru1 C12 2.1442(15) . ?
Ru1 C8 2.1645(14) . ?
Ru1 C11 2.1717(13) . ?
Ru1 C6 2.2125(14) . ?
Ru1 C2 2.2214(14) . ?
Ru1 C1 2.2223(14) . ?
Ru1 C4 2.2337(15) . ?
Ru1 C3 2.2351(13) . ?
Ru1 C5 2.2509(15) . ?
C1 C2 1.418(2) . ?
C1 C6 1.421(2) . ?
C1 H1A 1.0000 . ?
C2 C3 1.417(2) . ?
C2 H2A 1.0000 . ?
C3 C4 1.418(2) . ?
C3 H3A 1.0000 . ?
C4 C5 1.421(2) . ?
C4 H4A 1.0000 . ?
C5 C6 1.408(2) . ?
C5 H5A 1.0000 . ?
C6 H6A 1.0000 . ?
C7 C12 1.419(2) . ?
C7 C8 1.438(2) . ?
C7 H7A 1.0000 . ?
C8 C9 1.516(2) . ?
C8 H8A 1.0000 . ?
C9 C10 1.530(2) . ?
C9 H9A 0.9900 . ?
C9 H9B 0.9900 . ?
C10 C11 1.516(2) . ?
C10 H10A 0.9900 . ?
C10 H10B 0.9900 . ?
C11 C12 1.433(2) . ?
C11 H11A 1.0000 . ?
C12 H12A 1.0000 . ?
